data_4070855
loop_
_publ_author_name
'Vicente, Jos\'e'
'Arcas, Aurelia'
'G\'alvez-L\'opez, Mar\'ia-Dolores'
'Juli\'a-Hern\'andez, Francisco'
'Bautista, Delia'
'Jones, Peter G.'

_publ_section_title
;
 Synthesis of Bis(2,6-dinitroaryl)palladium(II) and
 Mono(2,6-dinitroaryl)platinum(II) Complexes. A New Example of the
 Transphobia Effect and of Transmetalation from Pt to Hg
;
_journal_issue 7
_journal_name_full Organometallics
_journal_page_first 1582
_journal_paper_doi 10.1021/om701077y
_journal_volume 27
_journal_year 2008
_chemical_formula_sum 'C22 H24 N4 O18 Pd2'
_chemical_formula_weight 845.25
_chemical_name_systematic
; 
 ? 
;
_space_group_IT_number 2
_symmetry_cell_setting triclinic
_symmetry_space_group_name_Hall '-P 1'
_symmetry_space_group_name_H-M 'P -1'
_atom_sites_solution_hydrogens geom
_atom_sites_solution_primary direct
_atom_sites_solution_secondary difmap
_audit_creation_method SHELXL-97
_cell_angle_alpha 66.848(2)
_cell_angle_beta 72.464(2)
_cell_angle_gamma 64.161(2)
_cell_formula_units_Z 2
_cell_length_a 10.2492(5)
_cell_length_b 11.6858(6)
_cell_length_c 14.5201(8)
_cell_measurement_reflns_used 4912
_cell_measurement_temperature 100(2)
_cell_measurement_theta_max 27.77
_cell_measurement_theta_min 2.23
_cell_volume 1421.30(13)
_computing_cell_refinement 'Bruker SAINT'
_computing_data_collection 'Bruker SMART'
_computing_data_reduction 'Bruker SAINT'
_computing_molecular_graphics 'Bruker SHELXTL'
_computing_publication_material 'Bruker SHELXTL'
_computing_structure_refinement 'SHELXL-97 (Sheldrick, 1997)'
_computing_structure_solution 'SHELXS-97 (Sheldrick, 1990)'
_diffrn_ambient_temperature 100(2)
_diffrn_detector_area_resol_mean 8.26
_diffrn_measured_fraction_theta_full 0.989
_diffrn_measured_fraction_theta_max 0.987
_diffrn_measurement_device_type 'Bruker SMART APEX'
_diffrn_measurement_method \w-scan
_diffrn_radiation_monochromator graphite
_diffrn_radiation_source 'fine-focus sealed tube'
_diffrn_radiation_type MoK\a
_diffrn_radiation_wavelength 0.71073
_diffrn_reflns_av_R_equivalents 0.0355
_diffrn_reflns_av_sigmaI/netI 0.0461
_diffrn_reflns_limit_h_max 12
_diffrn_reflns_limit_h_min -12
_diffrn_reflns_limit_k_max 14
_diffrn_reflns_limit_k_min -14
_diffrn_reflns_limit_l_max 18
_diffrn_reflns_limit_l_min -18
_diffrn_reflns_number 15553
_diffrn_reflns_theta_full 25.50
_diffrn_reflns_theta_max 26.36
_diffrn_reflns_theta_min 1.54
_exptl_absorpt_coefficient_mu 1.358
_exptl_absorpt_correction_T_max 0.9604
_exptl_absorpt_correction_T_min 0.6861
_exptl_absorpt_correction_type multi-scan
_exptl_absorpt_process_details SADABS
_exptl_crystal_colour red
_exptl_crystal_density_diffrn 1.975
_exptl_crystal_density_method 'not measured'
_exptl_crystal_description needle
_exptl_crystal_F_000 840
_exptl_crystal_size_max 0.30
_exptl_crystal_size_mid 0.05
_exptl_crystal_size_min 0.03
_refine_diff_density_max 0.616
_refine_diff_density_min -0.666
_refine_diff_density_rms 0.109
_refine_ls_extinction_method none
_refine_ls_goodness_of_fit_ref 1.087
_refine_ls_hydrogen_treatment 'methyls rigid'
_refine_ls_matrix_type full
_refine_ls_number_parameters 423
_refine_ls_number_reflns 5744
_refine_ls_number_restraints 0
_refine_ls_restrained_S_all 1.087
_refine_ls_R_factor_all 0.0447
_refine_ls_R_factor_gt 0.0362
_refine_ls_shift/su_max 0.002
_refine_ls_shift/su_mean 0.000
_refine_ls_structure_factor_coef Fsqd
_refine_ls_weighting_details 'calc w=1/[\s^2^(Fo^2^)+(0.0312P)^2^+0.4837P] where P=(Fo^2^+2Fc^2^)/3'
_refine_ls_weighting_scheme calc
_refine_ls_wR_factor_gt 0.0727
_refine_ls_wR_factor_ref 0.0756
_reflns_number_gt 5019
_reflns_number_total 5744
_reflns_threshold_expression >2sigma(I)
_cod_data_source_file om701077y-file007.cif
_cod_data_source_block 1127s
_cod_database_code 4070855

loop_
_symmetry_equiv_pos_as_xyz
'x, y, z'
'-x, -y, -z'

loop_
_atom_site_label
_atom_site_type_symbol
_atom_site_fract_x
_atom_site_fract_y
_atom_site_fract_z
_atom_site_U_iso_or_equiv
_atom_site_adp_type
_atom_site_occupancy
_atom_site_symmetry_multiplicity
_atom_site_calc_flag
_atom_site_refinement_flags
Pd1 Pd 0.65275(3) 0.54162(3) 0.306038(19) 0.01128(8) Uani 1 1 d .
Pd2 Pd 0.70725(3) 0.74856(3) 0.13447(2) 0.01247(8) Uani 1 1 d .
N1 N 0.3485(3) 0.6789(3) 0.3328(2) 0.0152(7) Uani 1 1 d .
N2 N 0.7563(3) 0.6011(3) 0.4824(2) 0.0139(6) Uani 1 1 d .
N3 N 0.5266(3) 0.9483(3) 0.2249(2) 0.0158(7) Uani 1 1 d .
N4 N 0.4657(3) 0.7509(3) 0.0075(2) 0.0139(6) Uani 1 1 d .
O1 O 0.7394(3) 0.4431(2) 0.19626(18) 0.0153(5) Uani 1 1 d .
O2 O 0.7481(3) 0.6213(2) 0.05941(18) 0.0163(5) Uani 1 1 d .
O3 O 0.9171(3) 0.6445(3) 0.17415(19) 0.0187(6) Uani 1 1 d .
O4 O 0.8578(3) 0.4995(2) 0.32233(18) 0.0144(5) Uani 1 1 d .
O5 O 0.4440(3) 0.5882(2) 0.29191(18) 0.0141(5) Uani 1 1 d .
O6 O 0.2261(3) 0.7344(2) 0.31163(19) 0.0180(6) Uani 1 1 d .
O7 O 0.1595(3) 0.8571(3) 0.44975(19) 0.0207(6) Uani 1 1 d .
O8 O 0.2672(3) 0.8928(2) 0.58229(18) 0.0170(5) Uani 1 1 d .
O9 O 0.5716(3) 0.7495(3) 0.60121(18) 0.0177(6) Uani 1 1 d .
O10 O 0.8038(3) 0.4821(3) 0.52837(19) 0.0198(6) Uani 1 1 d .
O11 O 0.8280(3) 0.6740(3) 0.4444(2) 0.0221(6) Uani 1 1 d .
O12 O 0.6636(3) 0.8795(2) 0.20662(19) 0.0181(6) Uani 1 1 d .
O13 O 0.4844(3) 1.0104(3) 0.28500(19) 0.0222(6) Uani 1 1 d .
O14 O 0.2230(3) 1.1092(2) 0.23474(19) 0.0214(6) Uani 1 1 d .
O15 O 0.0488(3) 1.0826(2) 0.13133(18) 0.0191(6) Uani 1 1 d .
O16 O 0.1844(3) 0.9023(2) 0.02067(18) 0.0178(6) Uani 1 1 d .
O17 O 0.5213(3) 0.7865(3) -0.08087(19) 0.0210(6) Uani 1 1 d .
O18 O 0.4484(3) 0.6441(2) 0.0509(2) 0.0211(6) Uani 1 1 d .
C1 C 0.7600(4) 0.4996(4) 0.1026(3) 0.0149(8) Uani 1 1 d .
C2 C 0.8006(5) 0.4195(4) 0.0317(3) 0.0256(9) Uani 1 1 d .
H2A H 0.8219 0.3251 0.0708 0.038 Uiso 1 1 calc R
H2B H 0.8877 0.4300 -0.0172 0.038 Uiso 1 1 calc R
H2C H 0.7188 0.4514 -0.0046 0.038 Uiso 1 1 calc R
C3 C 0.9446(4) 0.5547(4) 0.2570(3) 0.0149(8) Uani 1 1 d .
C4 C 1.0936(4) 0.5086(4) 0.2843(3) 0.0190(8) Uani 1 1 d .
H4A H 1.1675 0.5070 0.2230 0.029 Uiso 1 1 calc R
H4B H 1.1165 0.4186 0.3330 0.029 Uiso 1 1 calc R
H4C H 1.0939 0.5700 0.3146 0.029 Uiso 1 1 calc R
C11 C 0.5509(4) 0.6412(3) 0.4041(2) 0.0120(7) Uani 1 1 d .
C12 C 0.3986(4) 0.7053(3) 0.4017(2) 0.0118(7) Uani 1 1 d .
C13 C 0.3015(4) 0.7891(3) 0.4601(3) 0.0139(7) Uani 1 1 d .
C14 C 0.3595(4) 0.8070(3) 0.5277(3) 0.0150(8) Uani 1 1 d .
C15 C 0.5085(4) 0.7399(3) 0.5368(3) 0.0128(7) Uani 1 1 d .
C16 C 0.5997(4) 0.6632(3) 0.4724(3) 0.0133(7) Uani 1 1 d .
C17 C 0.0562(4) 0.8160(4) 0.5361(3) 0.0229(9) Uani 1 1 d .
H17A H 0.0349 0.7466 0.5282 0.034 Uiso 1 1 calc R
H17B H -0.0349 0.8929 0.5402 0.034 Uiso 1 1 calc R
H17C H 0.0985 0.7806 0.5983 0.034 Uiso 1 1 calc R
C18 C 0.2955(4) 1.0154(4) 0.5498(3) 0.0219(9) Uani 1 1 d .
H18A H 0.3873 0.9963 0.5705 0.033 Uiso 1 1 calc R
H18B H 0.2145 1.0798 0.5812 0.033 Uiso 1 1 calc R
H18C H 0.3038 1.0529 0.4758 0.033 Uiso 1 1 calc R
C19 C 0.5054(4) 0.7227(4) 0.7075(3) 0.0218(8) Uani 1 1 d .
H19A H 0.4042 0.7862 0.7139 0.033 Uiso 1 1 calc R
H19B H 0.5620 0.7321 0.7459 0.033 Uiso 1 1 calc R
H19C H 0.5053 0.6315 0.7342 0.033 Uiso 1 1 calc R
C21 C 0.5021(4) 0.8532(3) 0.1155(3) 0.0127(7) Uani 1 1 d .
C22 C 0.4316(4) 0.9432(3) 0.1728(3) 0.0145(7) Uani 1 1 d .
C23 C 0.2815(4) 1.0253(3) 0.1789(3) 0.0146(8) Uani 1 1 d .
C24 C 0.1958(4) 1.0093(3) 0.1287(3) 0.0150(8) Uani 1 1 d .
C25 C 0.2606(4) 0.9196(3) 0.0726(3) 0.0139(7) Uani 1 1 d .
C26 C 0.4109(4) 0.8460(3) 0.0667(3) 0.0123(7) Uani 1 1 d .
C27 C 0.1436(4) 1.2481(4) 0.1844(3) 0.0245(9) Uani 1 1 d .
H27A H 0.1555 1.2619 0.1118 0.037 Uiso 1 1 calc R
H27B H 0.1824 1.3050 0.1943 0.037 Uiso 1 1 calc R
H27C H 0.0392 1.2713 0.2133 0.037 Uiso 1 1 calc R
C28 C -0.0416(4) 1.0581(4) 0.2302(3) 0.0270(9) Uani 1 1 d .
H28A H -0.0851 0.9947 0.2372 0.040 Uiso 1 1 calc R
H28B H -0.1199 1.1423 0.2369 0.040 Uiso 1 1 calc R
H28C H 0.0191 1.0209 0.2833 0.040 Uiso 1 1 calc R
C29 C 0.0800(4) 0.8385(4) 0.0842(3) 0.0223(9) Uani 1 1 d .
H29A H 0.1289 0.7574 0.1356 0.033 Uiso 1 1 calc R
H29B H 0.0426 0.8150 0.0421 0.033 Uiso 1 1 calc R
H29C H -0.0018 0.9000 0.1177 0.033 Uiso 1 1 calc R

loop_
_atom_site_aniso_label
_atom_site_aniso_U_11
_atom_site_aniso_U_22
_atom_site_aniso_U_33
_atom_site_aniso_U_23
_atom_site_aniso_U_13
_atom_site_aniso_U_12
Pd1 0.01245(14) 0.01152(14) 0.01061(14) -0.00469(11) -0.00032(10) -0.00479(11)
Pd2 0.01221(14) 0.01223(14) 0.01296(15) -0.00242(11) -0.00330(11) -0.00481(11)
N1 0.0179(17) 0.0118(15) 0.0115(15) -0.0007(12) -0.0004(13) -0.0053(13)
N2 0.0128(15) 0.0202(17) 0.0109(15) -0.0091(13) 0.0002(12) -0.0054(13)
N3 0.0227(17) 0.0102(15) 0.0158(16) -0.0026(12) -0.0055(13) -0.0067(13)
N4 0.0106(15) 0.0168(16) 0.0165(16) -0.0076(13) -0.0044(12) -0.0032(13)
O1 0.0193(13) 0.0150(13) 0.0132(13) -0.0063(10) -0.0022(10) -0.0062(11)
O2 0.0159(13) 0.0132(13) 0.0174(13) -0.0055(10) -0.0023(11) -0.0026(11)
O3 0.0157(13) 0.0228(14) 0.0167(14) -0.0017(11) -0.0040(11) -0.0091(11)
O4 0.0140(13) 0.0147(13) 0.0138(13) -0.0039(10) -0.0041(10) -0.0037(10)
O5 0.0149(13) 0.0164(13) 0.0141(13) -0.0072(10) -0.0007(10) -0.0071(11)
O6 0.0164(14) 0.0157(13) 0.0199(14) -0.0010(11) -0.0082(11) -0.0046(11)
O7 0.0119(13) 0.0238(15) 0.0207(14) -0.0084(11) -0.0014(11) -0.0008(11)
O8 0.0168(13) 0.0164(13) 0.0185(13) -0.0107(11) 0.0041(11) -0.0064(11)
O9 0.0160(13) 0.0278(15) 0.0155(13) -0.0122(11) 0.0008(10) -0.0106(12)
O10 0.0207(14) 0.0181(14) 0.0175(14) -0.0018(11) -0.0059(11) -0.0056(11)
O11 0.0168(14) 0.0225(14) 0.0340(16) -0.0145(12) 0.0007(12) -0.0112(12)
O12 0.0190(14) 0.0152(13) 0.0231(14) -0.0061(11) -0.0079(11) -0.0057(11)
O13 0.0334(16) 0.0194(14) 0.0195(14) -0.0094(11) -0.0081(12) -0.0089(12)
O14 0.0281(15) 0.0157(13) 0.0177(14) -0.0096(11) -0.0035(12) -0.0016(12)
O15 0.0139(13) 0.0200(14) 0.0165(14) -0.0042(11) -0.0025(11) -0.0011(11)
O16 0.0169(13) 0.0227(14) 0.0168(13) -0.0081(11) -0.0046(11) -0.0069(11)
O17 0.0280(15) 0.0211(14) 0.0138(14) -0.0076(11) -0.0005(11) -0.0087(12)
O18 0.0252(15) 0.0144(13) 0.0260(15) -0.0063(11) -0.0012(12) -0.0108(12)
C1 0.0069(17) 0.0172(19) 0.019(2) -0.0108(15) -0.0041(14) 0.0026(14)
C2 0.032(2) 0.024(2) 0.023(2) -0.0148(17) -0.0034(18) -0.0051(18)
C3 0.0137(18) 0.0172(19) 0.0170(19) -0.0097(15) -0.0006(15) -0.0055(15)
C4 0.0151(19) 0.024(2) 0.019(2) -0.0077(16) -0.0039(15) -0.0059(16)
C11 0.0145(18) 0.0103(17) 0.0104(17) -0.0023(13) 0.0009(14) -0.0065(14)
C12 0.0161(18) 0.0139(17) 0.0080(17) -0.0026(13) -0.0019(14) -0.0085(15)
C13 0.0136(18) 0.0107(17) 0.0113(17) 0.0008(14) -0.0020(14) -0.0028(14)
C14 0.0164(18) 0.0116(17) 0.0164(19) -0.0070(14) 0.0019(15) -0.0052(15)
C15 0.0157(18) 0.0122(17) 0.0133(18) -0.0050(14) -0.0005(14) -0.0077(15)
C16 0.0127(18) 0.0103(17) 0.0150(18) -0.0026(14) -0.0005(14) -0.0047(14)
C17 0.0124(19) 0.0170(19) 0.034(2) -0.0073(17) 0.0007(17) -0.0035(16)
C18 0.021(2) 0.0157(19) 0.031(2) -0.0106(17) -0.0026(17) -0.0061(16)
C19 0.026(2) 0.026(2) 0.0157(19) -0.0074(16) -0.0009(16) -0.0115(18)
C21 0.0161(18) 0.0107(17) 0.0097(17) 0.0003(13) 0.0006(14) -0.0082(15)
C22 0.0211(19) 0.0111(17) 0.0126(18) -0.0005(14) -0.0063(15) -0.0073(15)
C23 0.0221(19) 0.0098(17) 0.0082(17) -0.0004(14) -0.0004(14) -0.0058(15)
C24 0.0106(17) 0.0135(18) 0.0182(19) -0.0024(15) -0.0054(15) -0.0022(15)
C25 0.0180(19) 0.0114(17) 0.0114(18) 0.0008(14) -0.0062(14) -0.0058(15)
C26 0.0143(18) 0.0110(17) 0.0116(18) -0.0033(14) -0.0005(14) -0.0058(15)
C27 0.025(2) 0.016(2) 0.030(2) -0.0110(17) -0.0037(18) -0.0017(17)
C28 0.019(2) 0.037(2) 0.023(2) -0.0131(19) 0.0047(17) -0.0101(19)
C29 0.025(2) 0.023(2) 0.024(2) -0.0027(17) -0.0078(17) -0.0149(18)

loop_
_atom_type_symbol
_atom_type_description
_atom_type_scat_dispersion_real
_atom_type_scat_dispersion_imag
_atom_type_scat_source
C C 0.0033 0.0016 'International Tables Vol C Tables 4.2.6.8 and 6.1.1.4'
H H 0.0000 0.0000 'International Tables Vol C Tables 4.2.6.8 and 6.1.1.4'
N N 0.0061 0.0033 'International Tables Vol C Tables 4.2.6.8 and 6.1.1.4'
O O 0.0106 0.0060 'International Tables Vol C Tables 4.2.6.8 and 6.1.1.4'
Pd Pd -0.9988 1.0072 'International Tables Vol C Tables 4.2.6.8 and 6.1.1.4'

loop_
_geom_angle_atom_site_label_1
_geom_angle_atom_site_label_2
_geom_angle_atom_site_label_3
_geom_angle
C11 Pd1 O4 97.03(12)
C11 Pd1 O5 81.29(12)
O4 Pd1 O5 178.26(10)
C11 Pd1 O1 173.76(12)
O4 Pd1 O1 89.08(10)
O5 Pd1 O1 92.60(9)
C11 Pd1 Pd2 99.35(9)
O4 Pd1 Pd2 83.32(7)
O5 Pd1 Pd2 96.52(7)
O1 Pd1 Pd2 80.06(6)
C21 Pd2 O12 81.28(12)
C21 Pd2 O2 97.64(12)
O12 Pd2 O2 178.53(10)
C21 Pd2 O3 171.60(12)
O12 Pd2 O3 91.37(10)
O2 Pd2 O3 89.77(10)
C21 Pd2 Pd1 96.47(9)
O12 Pd2 Pd1 97.63(7)
O2 Pd2 Pd1 83.47(7)
O3 Pd2 Pd1 80.40(7)
O6 N1 O5 119.4(3)
O6 N1 C12 124.7(3)
O5 N1 C12 115.9(3)
O10 N2 O11 125.4(3)
O10 N2 C16 117.7(3)
O11 N2 C16 116.9(3)
O13 N3 O12 119.7(3)
O13 N3 C22 124.0(3)
O12 N3 C22 116.2(3)
O18 N4 O17 125.3(3)
O18 N4 C26 117.1(3)
O17 N4 C26 117.6(3)
C1 O1 Pd1 124.5(2)
C1 O2 Pd2 123.8(2)
C3 O3 Pd2 123.8(2)
C3 O4 Pd1 124.2(2)
N1 O5 Pd1 113.7(2)
C13 O7 C17 115.2(3)
C14 O8 C18 113.4(3)
C15 O9 C19 117.7(3)
N3 O12 Pd2 114.1(2)
C23 O14 C27 117.0(3)
C24 O15 C28 115.8(3)
C25 O16 C29 114.4(3)
O1 C1 O2 126.5(3)
O1 C1 C2 118.5(3)
O2 C1 C2 115.1(3)
O3 C3 O4 126.7(3)
O3 C3 C4 117.7(3)
O4 C3 C4 115.6(3)
C16 C11 C12 114.8(3)
C16 C11 Pd1 132.5(3)
C12 C11 Pd1 112.6(2)
C13 C12 C11 124.2(3)
C13 C12 N1 121.4(3)
C11 C12 N1 114.4(3)
O7 C13 C12 122.6(3)
O7 C13 C14 119.7(3)
C12 C13 C14 117.6(3)
O8 C14 C15 121.5(3)
O8 C14 C13 118.2(3)
C15 C14 C13 120.2(3)
O9 C15 C16 117.4(3)
O9 C15 C14 123.8(3)
C16 C15 C14 118.7(3)
C11 C16 C15 124.2(3)
C11 C16 N2 119.9(3)
C15 C16 N2 115.8(3)
C26 C21 C22 114.5(3)
C26 C21 Pd2 132.7(3)
C22 C21 Pd2 112.4(3)
C21 C22 C23 124.7(3)
C21 C22 N3 114.2(3)
C23 C22 N3 121.1(3)
O14 C23 C24 122.0(3)
O14 C23 C22 121.0(3)
C24 C23 C22 116.9(3)
O15 C24 C25 118.4(3)
O15 C24 C23 121.5(3)
C25 C24 C23 120.1(3)
O16 C25 C24 122.8(3)
O16 C25 C26 117.6(3)
C24 C25 C26 119.5(3)
C21 C26 C25 124.0(3)
C21 C26 N4 121.5(3)
C25 C26 N4 114.3(3)

loop_
_geom_bond_atom_site_label_1
_geom_bond_atom_site_label_2
_geom_bond_distance
Pd1 C11 1.955(3)
Pd1 O4 2.005(2)
Pd1 O5 2.019(2)
Pd1 O1 2.086(2)
Pd1 Pd2 2.8227(4)
Pd2 C21 1.958(4)
Pd2 O12 2.006(2)
Pd2 O2 2.008(2)
Pd2 O3 2.086(2)
N1 O6 1.206(4)
N1 O5 1.294(4)
N1 C12 1.432(4)
N2 O10 1.222(4)
N2 O11 1.226(4)
N2 C16 1.471(4)
N3 O13 1.214(4)
N3 O12 1.284(4)
N3 C22 1.432(4)
N4 O18 1.222(3)
N4 O17 1.221(4)
N4 C26 1.485(4)
O1 C1 1.253(4)
O2 C1 1.274(4)
O3 C3 1.258(4)
O4 C3 1.272(4)
O7 C13 1.342(4)
O7 C17 1.447(4)
O8 C14 1.368(4)
O8 C18 1.452(4)
O9 C15 1.347(4)
O9 C19 1.454(4)
O14 C23 1.341(4)
O14 C27 1.451(4)
O15 C24 1.367(4)
O15 C28 1.452(4)
O16 C25 1.354(4)
O16 C29 1.453(4)
C1 C2 1.506(5)
C3 C4 1.502(5)
C11 C16 1.381(5)
C11 C12 1.412(5)
C12 C13 1.402(5)
C13 C14 1.409(5)
C14 C15 1.400(5)
C15 C16 1.399(5)
C21 C26 1.379(5)
C21 C22 1.408(5)
C22 C23 1.412(5)
C23 C24 1.405(5)
C24 C25 1.394(5)
C25 C26 1.394(5)

loop_
_geom_hbond_atom_site_label_D
_geom_hbond_atom_site_label_H
_geom_hbond_atom_site_label_A
_geom_hbond_distance_DH
_geom_hbond_distance_HA
_geom_hbond_distance_DA
_geom_hbond_angle_DHA
_geom_hbond_site_symmetry_A
C27 H27A O2 0.98 2.46 3.310(5) 145.1 2_675
C19 H19C O5 0.98 2.55 3.435(4) 150.6 2_666
